data_1559336
loop_
_publ_author_name
'Meunier, Antoine'
'Singleton, Michael'
'Kauffmann, Brice'
'Granier, Thierry'
'Lautrette, Guillaume'
'Ferrand, Yann'
'Huc, Ivan'

_publ_section_title
;
 Aromatic foldamers as scaffolds for metal second coordination sphere
 design
;
_journal_name_full 'Chemical Science'
_journal_paper_doi 10.1039/D0SC05143H
_journal_year 2020
_chemical_formula_moiety 'C33 H33 Fe2 N3 O12 S2'
_chemical_formula_sum 'C33 H33 Fe2 N3 O12 S2'
_chemical_formula_weight 839.44
_chemical_properties_physical Air-sensitive
_space_group_crystal_system triclinic
_space_group_IT_number 2
_space_group_name_Hall '-P 1'
_space_group_name_H-M_alt 'P -1'
_atom_sites_solution_hydrogens geom
_audit_creation_date 2020-07-04
_audit_creation_method
;
Olex2 1.3
(compiled 2020.06.28 svn.raecde09e for OlexSys, GUI svn.r6132)
;
_audit_update_record
;
2020-09-11 deposited with the CCDC.	2020-10-12 downloaded from the CCDC.
;
_cell_angle_alpha 90.34(3)
_cell_angle_beta 100.67(3)
_cell_angle_gamma 114.20(3)
_cell_formula_units_Z 2
_cell_length_a 11.614(2)
_cell_length_b 11.913(2)
_cell_length_c 14.995(3)
_cell_measurement_reflns_used 10984
_cell_measurement_temperature 100(2)
_cell_measurement_theta_max 24.895
_cell_measurement_theta_min 2.211
_cell_volume 1851.9(8)
_computing_molecular_graphics 'Olex2 1.3 (Dolomanov et al., 2009)'
_computing_publication_material 'Olex2 1.3 (Dolomanov et al., 2009)'
_computing_structure_refinement 'SHELXL 2018/3 (Sheldrick, 2015)'
_diffrn_ambient_temperature 100.15
_diffrn_measured_fraction_theta_full 0.882
_diffrn_measured_fraction_theta_max 0.882
_diffrn_measurement_device_type 'PILATUS 6M-F'
_diffrn_radiation_type synchrotron
_diffrn_radiation_wavelength 0.800
_diffrn_reflns_av_R_equivalents 0.0595
_diffrn_reflns_av_unetI/netI 0.0674
_diffrn_reflns_Laue_measured_fraction_full 0.882
_diffrn_reflns_Laue_measured_fraction_max 0.882
_diffrn_reflns_limit_h_max 12
_diffrn_reflns_limit_h_min -12
_diffrn_reflns_limit_k_max 12
_diffrn_reflns_limit_k_min -12
_diffrn_reflns_limit_l_max 15
_diffrn_reflns_limit_l_min -15
_diffrn_reflns_number 10984
_diffrn_reflns_point_group_measured_fraction_full 0.882
_diffrn_reflns_point_group_measured_fraction_max 0.882
_diffrn_reflns_theta_full 24.895
_diffrn_reflns_theta_max 24.895
_diffrn_reflns_theta_min 2.211
_exptl_absorpt_coefficient_mu 1.329
_exptl_absorpt_correction_type none
_exptl_crystal_density_diffrn 1.505
_exptl_crystal_description needle
_exptl_crystal_F_000 864
_exptl_crystal_recrystallization_method 'Re-crystallisation from solvent: Chloroform/Hexane'
_exptl_crystal_size_max 0.1
_exptl_crystal_size_mid 0.05
_exptl_crystal_size_min 0.02
_refine_diff_density_max 0.826
_refine_diff_density_min -0.716
_refine_diff_density_rms 0.105
_refine_ls_extinction_coef 0.038(4)
_refine_ls_extinction_expression Fc^*^=kFc[1+0.001xFc^2^\l^3^/sin(2\q)]^-1/4^
_refine_ls_extinction_method 'SHELXL-2018/3 (Sheldrick 2018)'
_refine_ls_goodness_of_fit_ref 1.038
_refine_ls_hydrogen_treatment constr
_refine_ls_matrix_type full
_refine_ls_number_parameters 507
_refine_ls_number_reflns 3993
_refine_ls_number_restraints 465
_refine_ls_restrained_S_all 0.984
_refine_ls_R_factor_all 0.0618
_refine_ls_R_factor_gt 0.0575
_refine_ls_shift/su_max 0.000
_refine_ls_shift/su_mean 0.000
_refine_ls_structure_factor_coef Fsqd
_refine_ls_weighting_details 'w=1/[\s^2^(Fo^2^)+(0.0829P)^2^+6.5809P] where P=(Fo^2^+2Fc^2^)/3'
_refine_ls_weighting_scheme calc
_refine_ls_wR_factor_gt 0.1508
_refine_ls_wR_factor_ref 0.1550
_reflns_Friedel_coverage 0.000
_reflns_number_gt 3617
_reflns_number_total 3993
_reflns_threshold_expression 'I > 2\s(I)'
_cod_data_source_file d0sc05143h2.cif
_cod_data_source_block a-fe_fip2011
_cod_database_code 1559336
_shelx_shelxl_version_number 2018/3
_shelx_space_group_comment
;
The symmetry employed for this shelxl refinement is uniquely defined
by the following loop, which should always be used as a source of
symmetry information in preference to the above space-group names.
They are only intended as comments.
;
_shelx_estimated_absorpt_t_max 0.974
_shelx_estimated_absorpt_t_min 0.879
_olex2_refinement_description
;
1. Fixed Uiso
 At 1.2 times of:
  All C(H) groups, All C(H,H) groups
 At 1.5 times of:
  All C(H,H,H) groups
2. Uiso/Uaniso restraints and constraints
Uanis(C24) \\sim Ueq, Uanis(C27) \\sim Ueq, Uanis(C20A) \\sim Ueq, Uanis(C17B)
\\sim Ueq, Uanis(C505) \\sim Ueq, Uanis(C503) \\sim Ueq: with sigma of 0.005
and sigma for terminal atoms of 0.005
3. Rigid body (RIGU) restrains
 All non-hydrogen atoms
 with sigma for 1-2 distances of 0.004 and sigma for 1-3 distances of 0.004
4. Others
 Sof(C17B)=Sof(H17C)=Sof(H17D)=Sof(C212)=Sof(H21A)=Sof(H21B)=Sof(H21C)=
 Sof(C211)=Sof(H21D)=Sof(H21E)=Sof(H21F)=Sof(C20B)=Sof(H20H)=1-FVAR(1)
 Sof(C17A)=Sof(H17A)=Sof(H17B)=Sof(C201)=Sof(H20A)=Sof(H20B)=Sof(H20C)=
 Sof(C20A)=Sof(H20D)=Sof(C202)=Sof(H20E)=Sof(H20F)=Sof(H20G)=FVAR(1)
5.a Ternary CH refined with riding coordinates:
 C39(H39), C20A(H20D), C20B(H20H)
5.b Secondary CH2 refined with riding coordinates:
 C7(H7A,H7B), C9(H9A,H9B), C31(H31A,H31B), C36(H36A,H36B), C17A(H17A,H17B),
 C17B(H17C,H17D)
5.c Me refined with riding coordinates:
 C22(H22A,H22B,H22C), C28(H28A,H28B,H28C), C29(H29A,H29B,H29C), C34(H34A,H34B,
 H34C), C201(H20A,H20B,H20C), C202(H20E,H20F,H20G), C212(H21A,H21B,H21C),
 C211(H21D,H21E,H21F)
5.d Aromatic/amide H refined with riding coordinates:
 C23(H23), C26(H26), C41(H41)
;
_olex2_submission_special_instructions 'No special instructions were received'

loop_
_space_group_symop_operation_xyz
'x, y, z'
'-x, -y, -z'

loop_
_atom_site_label
_atom_site_type_symbol
_atom_site_fract_x
_atom_site_fract_y
_atom_site_fract_z
_atom_site_U_iso_or_equiv
_atom_site_adp_type
_atom_site_occupancy
_atom_site_site_symmetry_order
_atom_site_calc_flag
_atom_site_refinement_flags_posn
_atom_site_refinement_flags_adp
_atom_site_refinement_flags_occupancy
_atom_site_disorder_assembly
_atom_site_disorder_group
Fe1 Fe 0.53284(7) 0.46238(7) 0.25694(5) 0.0183(3) Uani 1 1 d . . . . .
Fe2 Fe 0.70281(7) 0.62043(7) 0.37831(5) 0.0182(3) Uani 1 1 d . . . . .
S1 S 0.58141(12) 0.66670(12) 0.26180(9) 0.0178(4) Uani 1 1 d . . . . .
S2 S 0.74679(12) 0.52263(11) 0.26771(9) 0.0177(4) Uani 1 1 d . . . . .
O604 O 0.7701(4) 0.4664(4) 0.5127(3) 0.0305(10) Uani 1 1 d . . . . .
N100 N 0.8074(4) 0.7479(4) 0.1978(3) 0.0162(10) Uani 1 1 d . . . . .
O1 O 1.1470(3) 0.6288(3) 0.1596(3) 0.0245(9) Uani 1 1 d . . . . .
O600 O 0.4004(4) 0.4070(4) 0.0640(3) 0.0318(10) Uani 1 1 d . . . . .
O4 O 0.6141(3) 1.1701(3) 0.0162(3) 0.0244(9) Uani 1 1 d . . . . .
O2 O 1.2024(4) 0.5695(3) 0.0369(3) 0.0281(10) Uani 1 1 d . . . . .
O5 O 0.7372(4) 0.9830(3) -0.2254(3) 0.0279(10) Uani 1 1 d . . . . .
O6 O 0.9857(4) 0.7447(3) -0.2208(3) 0.0226(9) Uani 1 1 d . . . . .
O3 O 0.6484(4) 1.0823(3) 0.1452(3) 0.0256(9) Uani 1 1 d . . . . .
O601 O 0.5383(4) 0.2270(4) 0.3082(3) 0.0391(11) Uani 1 1 d . . . . .
C7 C 0.6796(5) 0.7427(5) 0.1782(4) 0.0167(12) Uani 1 1 d . . . . .
H7A H 0.634740 0.698037 0.117314 0.020 Uiso 1 1 calc R U . . .
H7B H 0.685891 0.828046 0.175632 0.020 Uiso 1 1 calc R U . . .
C504 C 0.7442(5) 0.5254(5) 0.4585(4) 0.0204(13) Uani 1 1 d . . . . .
C9 C 0.8098(5) 0.6287(5) 0.1816(4) 0.0201(12) Uani 1 1 d . . . . .
H9A H 0.899594 0.641003 0.182355 0.024 Uiso 1 1 calc R U . . .
H9B H 0.757429 0.590569 0.120449 0.024 Uiso 1 1 calc R U . . .
N2 N 1.0141(4) 0.7319(4) 0.0596(3) 0.0154(10) Uani 1 1 d . . . . .
C501 C 0.4533(5) 0.4254(5) 0.1377(4) 0.0215(12) Uani 1 1 d . . . . .
O603 O 0.5454(5) 0.6674(5) 0.4932(3) 0.0480(13) Uani 1 1 d . . . . .
C503 C 0.6088(6) 0.6498(5) 0.4492(4) 0.0284(14) Uani 1 1 d . U . . .
O602 O 0.3107(4) 0.4107(4) 0.3421(3) 0.0333(10) Uani 1 1 d . . . . .
C15 C 0.8862(5) 0.8468(4) 0.0574(4) 0.0152(11) Uani 1 1 d . . . . .
C16 C 0.8066(5) 0.9103(4) -0.0898(4) 0.0162(11) Uani 1 1 d . . . . .
N1 N 0.7646(4) 0.9666(4) 0.0555(3) 0.0146(10) Uani 1 1 d . . . . .
C19 C 1.0674(5) 0.6791(4) 0.0151(4) 0.0178(11) Uani 1 1 d . . . . .
C20 C 0.8168(4) 0.9074(4) 0.0073(4) 0.0138(11) Uani 1 1 d . . . . .
C21 C 0.7024(5) 1.0264(4) 0.0089(4) 0.0164(11) Uani 1 1 d . . . . .
C22 C 1.1161(7) 0.8857(6) -0.3568(4) 0.0358(15) Uani 1 1 d . . . . .
H22A H 1.110001 0.914766 -0.417780 0.054 Uiso 1 1 calc R U . . .
H22B H 1.076267 0.921577 -0.319700 0.054 Uiso 1 1 calc R U . . .
H22C H 1.207022 0.911196 -0.328032 0.054 Uiso 1 1 calc R U . . .
C23 C 0.8632(5) 0.8515(4) -0.1351(4) 0.0174(11) Uani 1 1 d . . . . .
H23 H 0.855090 0.852328 -0.199298 0.021 Uiso 1 1 calc R U . . .
C24 C 0.9317(5) 0.7913(4) -0.0870(4) 0.0152(11) Uani 1 1 d . U . . .
C26 C 1.0634(5) 0.6767(5) -0.0799(4) 0.0196(12) Uani 1 1 d . . . . .
H26 H 1.105458 0.636420 -0.107329 0.023 Uiso 1 1 calc R U . . .
C27 C 0.9435(4) 0.7880(4) 0.0095(4) 0.0135(11) Uani 1 1 d . U . . .
C28 C 0.5785(6) 1.2509(5) 0.0655(4) 0.0270(14) Uani 1 1 d . . . . .
H28A H 0.551875 1.302383 0.023306 0.040 Uiso 1 1 calc R U . . .
H28B H 0.506779 1.201298 0.094269 0.040 Uiso 1 1 calc R U . . .
H28C H 0.652501 1.303859 0.112561 0.040 Uiso 1 1 calc R U . . .
C29 C 1.2236(6) 0.5764(5) 0.2159(4) 0.0306(15) Uani 1 1 d . . . . .
H29A H 1.218244 0.586596 0.279682 0.046 Uiso 1 1 calc R U . . .
H29B H 1.190953 0.488182 0.196541 0.046 Uiso 1 1 calc R U . . .
H29C H 1.313651 0.618631 0.209756 0.046 Uiso 1 1 calc R U . . .
C30 C 1.1473(5) 0.6199(5) 0.0706(4) 0.0202(12) Uani 1 1 d . . . . .
C31 C 0.9035(5) 0.8502(5) 0.1601(4) 0.0170(11) Uani 1 1 d . . . . .
H31A H 0.989634 0.852699 0.185193 0.020 Uiso 1 1 calc R U . . .
H31B H 0.903638 0.928514 0.182714 0.020 Uiso 1 1 calc R U . . .
C32 C 0.7396(5) 0.9787(4) -0.1350(4) 0.0182(11) Uani 1 1 d . . . . .
C34 C 1.1004(6) 0.6840(6) -0.4240(4) 0.0347(15) Uani 1 1 d . . . . .
H34A H 1.052637 0.594097 -0.426884 0.052 Uiso 1 1 calc R U . . .
H34B H 1.091570 0.710934 -0.485542 0.052 Uiso 1 1 calc R U . . .
H34C H 1.191804 0.707024 -0.397963 0.052 Uiso 1 1 calc R U . . .
C500 C 0.3957(5) 0.4326(5) 0.3079(4) 0.0221(13) Uani 1 1 d . . . . .
C36 C 1.0548(6) 0.6991(5) -0.2707(4) 0.0248(13) Uani 1 1 d . . . . .
H36A H 1.015767 0.607628 -0.276229 0.030 Uiso 1 1 calc R U . . .
H36B H 1.146018 0.729230 -0.238742 0.030 Uiso 1 1 calc R U . . .
C38 C 0.9971(5) 0.7341(5) -0.1307(4) 0.0187(12) Uani 1 1 d . . . . .
C39 C 1.0466(6) 0.7461(5) -0.3644(4) 0.0267(13) Uani 1 1 d . . . . .
H39 H 0.953590 0.722029 -0.392224 0.032 Uiso 1 1 calc R U . . .
C502 C 0.5326(5) 0.3163(5) 0.2872(4) 0.0222(13) Uani 1 1 d . . . . .
C41 C 0.6871(5) 1.0347(4) -0.0864(4) 0.0200(12) Uani 1 1 d . . . . .
H41 H 0.640936 1.078702 -0.115738 0.024 Uiso 1 1 calc R U . . .
C42 C 0.6530(5) 1.0935(4) 0.0665(4) 0.0176(11) Uani 1 1 d . . . . .
O605 O 0.9362(5) 0.8552(4) 0.4202(3) 0.0541(15) Uani 1 1 d . . . . .
C505 C 0.8461(6) 0.7637(6) 0.4043(4) 0.0302(14) Uani 1 1 d . U . . .
C17A C 0.663(3) 1.056(4) -0.270(2) 0.032(6) Uani 0.462(17) 1 d . . P A 1
H17A H 0.572130 1.017497 -0.263287 0.038 Uiso 0.462(17) 1 calc R U P A 1
H17B H 0.703503 1.142443 -0.243671 0.038 Uiso 0.462(17) 1 calc R U P A 1
C201 C 0.611(4) 1.132(4) -0.418(3) 0.042(7) Uani 0.462(17) 1 d . . P A 1
H20A H 0.614705 1.130064 -0.482567 0.064 Uiso 0.462(17) 1 calc R U P A 1
H20B H 0.521387 1.102873 -0.411446 0.064 Uiso 0.462(17) 1 calc R U P A 1
H20C H 0.660170 1.217289 -0.389636 0.064 Uiso 0.462(17) 1 calc R U P A 1
C20A C 0.6710(19) 1.0481(17) -0.3700(12) 0.028(5) Uani 0.462(17) 1 d . U P A 1
H20D H 0.618473 0.961050 -0.397315 0.034 Uiso 0.462(17) 1 calc R U P A 1
C202 C 0.8117(19) 1.0884(18) -0.3815(12) 0.057(6) Uani 0.462(17) 1 d . . P A 1
H20E H 0.813167 1.082429 -0.446479 0.085 Uiso 0.462(17) 1 calc R U P A 1
H20F H 0.863600 1.173908 -0.355341 0.085 Uiso 0.462(17) 1 calc R U P A 1
H20G H 0.847316 1.034198 -0.350084 0.085 Uiso 0.462(17) 1 calc R U P A 1
C17B C 0.690(2) 1.060(3) -0.2761(18) 0.018(4) Uani 0.538(17) 1 d . U P A 2
H17C H 0.723980 1.141507 -0.241436 0.022 Uiso 0.538(17) 1 calc R U P A 2
H17D H 0.594566 1.023064 -0.285057 0.022 Uiso 0.538(17) 1 calc R U P A 2
C212 C 0.6963(13) 0.9548(11) -0.4181(8) 0.037(4) Uani 0.538(17) 1 d . . P A 2
H21A H 0.743318 0.912887 -0.381834 0.056 Uiso 0.538(17) 1 calc R U P A 2
H21B H 0.603290 0.904013 -0.426644 0.056 Uiso 0.538(17) 1 calc R U P A 2
H21C H 0.720694 0.967203 -0.477613 0.056 Uiso 0.538(17) 1 calc R U P A 2
C211 C 0.656(3) 1.143(4) -0.426(3) 0.046(7) Uani 0.538(17) 1 d . . P A 2
H21D H 0.677813 1.223433 -0.393368 0.068 Uiso 0.538(17) 1 calc R U P A 2
H21E H 0.679884 1.156368 -0.485464 0.068 Uiso 0.538(17) 1 calc R U P A 2
H21F H 0.562480 1.093178 -0.434495 0.068 Uiso 0.538(17) 1 calc R U P A 2
C20B C 0.729(2) 1.0760(14) -0.3700(9) 0.029(4) Uani 0.538(17) 1 d . . P A 2
H20H H 0.823578 1.127530 -0.361173 0.035 Uiso 0.538(17) 1 calc R U P A 2

loop_
_atom_site_aniso_label
_atom_site_aniso_U_11
_atom_site_aniso_U_22
_atom_site_aniso_U_33
_atom_site_aniso_U_23
_atom_site_aniso_U_13
_atom_site_aniso_U_12
Fe1 0.0167(5) 0.0224(5) 0.0175(6) 0.0107(3) 0.0030(3) 0.0099(4)
Fe2 0.0205(5) 0.0249(5) 0.0133(5) 0.0091(3) 0.0009(3) 0.0146(4)
S1 0.0166(7) 0.0254(7) 0.0159(8) 0.0114(6) 0.0032(6) 0.0132(6)
S2 0.0201(8) 0.0227(7) 0.0154(8) 0.0102(6) 0.0042(6) 0.0137(6)
O604 0.038(2) 0.040(2) 0.025(2) 0.0186(19) 0.0090(19) 0.027(2)
N100 0.018(2) 0.023(2) 0.013(3) 0.0112(18) 0.0057(18) 0.0130(19)
O1 0.023(2) 0.031(2) 0.025(2) 0.0089(17) 0.0000(17) 0.0184(17)
O600 0.033(2) 0.041(2) 0.021(2) 0.0056(18) -0.0018(19) 0.019(2)
O4 0.023(2) 0.025(2) 0.032(2) 0.0086(16) 0.0032(17) 0.0175(17)
O2 0.032(2) 0.028(2) 0.038(3) 0.0136(18) 0.0168(19) 0.0220(18)
O5 0.041(2) 0.032(2) 0.015(2) 0.0109(16) -0.0020(17) 0.0231(19)
O6 0.025(2) 0.031(2) 0.016(2) 0.0043(16) 0.0063(16) 0.0144(17)
O3 0.025(2) 0.034(2) 0.025(2) 0.0082(18) 0.0064(17) 0.0182(18)
O601 0.033(3) 0.031(2) 0.056(3) 0.020(2) 0.008(2) 0.016(2)
C7 0.018(3) 0.025(3) 0.009(3) 0.011(2) 0.005(2) 0.010(2)
C504 0.020(3) 0.029(3) 0.016(3) 0.007(2) 0.005(2) 0.013(2)
C9 0.022(3) 0.024(3) 0.019(3) 0.011(2) 0.008(2) 0.012(2)
N2 0.011(2) 0.016(2) 0.018(3) 0.0067(18) 0.0003(18) 0.0048(17)
C501 0.015(3) 0.021(3) 0.029(3) 0.010(2) 0.004(2) 0.008(2)
O603 0.070(3) 0.081(3) 0.027(3) 0.021(2) 0.018(2) 0.062(3)
C503 0.038(3) 0.035(3) 0.020(3) 0.012(2) 0.001(2) 0.024(2)
O602 0.027(2) 0.054(3) 0.024(3) 0.021(2) 0.0102(19) 0.020(2)
C15 0.007(3) 0.013(2) 0.019(3) 0.006(2) -0.001(2) 0.000(2)
C16 0.010(3) 0.015(2) 0.018(3) 0.008(2) 0.000(2) 0.000(2)
N1 0.007(2) 0.014(2) 0.019(3) 0.0062(17) -0.0002(17) 0.0018(17)
C19 0.012(3) 0.013(3) 0.025(3) 0.008(2) 0.005(2) 0.001(2)
C20 0.006(2) 0.012(2) 0.016(3) 0.007(2) -0.001(2) -0.001(2)
C21 0.007(3) 0.013(2) 0.024(3) 0.007(2) 0.000(2) 0.001(2)
C22 0.049(4) 0.041(3) 0.019(4) 0.011(3) 0.010(3) 0.018(3)
C23 0.016(3) 0.017(3) 0.014(3) 0.005(2) 0.001(2) 0.003(2)
C24 0.006(2) 0.014(2) 0.019(2) 0.0044(19) 0.0017(19) -0.0011(18)
C26 0.015(3) 0.020(3) 0.024(3) 0.005(2) 0.005(2) 0.007(2)
C27 0.006(2) 0.010(2) 0.019(2) 0.0064(18) 0.0019(18) -0.0021(18)
C28 0.029(3) 0.028(3) 0.035(4) 0.011(3) 0.013(3) 0.020(3)
C29 0.024(3) 0.030(3) 0.037(4) 0.006(3) -0.008(3) 0.016(3)
C30 0.013(3) 0.015(3) 0.029(3) 0.009(2) 0.005(2) 0.002(2)
C31 0.011(3) 0.020(3) 0.019(3) 0.008(2) 0.001(2) 0.006(2)
C32 0.015(3) 0.016(3) 0.016(3) 0.008(2) -0.003(2) 0.002(2)
C34 0.035(4) 0.051(4) 0.026(4) 0.003(3) 0.005(3) 0.026(3)
C500 0.020(3) 0.027(3) 0.021(3) 0.014(2) 0.002(2) 0.012(2)
C36 0.023(3) 0.030(3) 0.023(3) 0.002(2) 0.006(2) 0.013(3)
C38 0.015(3) 0.020(3) 0.016(3) 0.003(2) 0.002(2) 0.003(2)
C39 0.027(3) 0.040(3) 0.018(3) 0.003(2) 0.000(2) 0.021(3)
C502 0.017(3) 0.020(3) 0.029(4) 0.012(2) 0.010(2) 0.006(2)
C41 0.017(3) 0.015(3) 0.026(3) 0.009(2) -0.001(2) 0.006(2)
C42 0.009(3) 0.017(3) 0.022(3) 0.005(2) -0.002(2) 0.003(2)
O605 0.052(3) 0.034(2) 0.050(3) 0.013(2) -0.023(2) 0.006(2)
C505 0.035(3) 0.031(3) 0.027(3) 0.008(2) -0.001(2) 0.019(2)
C17A 0.048(17) 0.043(12) 0.019(7) 0.022(7) 0.008(9) 0.033(13)
C201 0.07(2) 0.046(12) 0.015(12) 0.012(9) -0.005(14) 0.029(17)
C20A 0.029(7) 0.031(6) 0.021(6) 0.010(4) 0.002(4) 0.010(5)
C202 0.034(10) 0.086(13) 0.044(11) 0.035(9) 0.015(8) 0.016(9)
C17B 0.018(6) 0.017(5) 0.017(5) 0.007(4) -0.004(4) 0.008(4)
C212 0.048(8) 0.049(6) 0.016(6) 0.010(5) 0.004(5) 0.023(6)
C211 0.060(19) 0.054(12) 0.026(11) 0.021(8) 0.001(11) 0.031(15)
C20B 0.024(10) 0.037(7) 0.014(6) 0.013(5) -0.007(6) 0.004(7)

loop_
_atom_type_symbol
_atom_type_description
_atom_type_scat_dispersion_real
_atom_type_scat_dispersion_imag
_atom_type_scat_source
C C 0.0048 0.0021 'International Tables Vol C Tables 4.2.6.8 and 6.1.1.4'
H H 0.0000 0.0000 'International Tables Vol C Tables 4.2.6.8 and 6.1.1.4'
Fe Fe 0.3685 1.0547 'International Tables Vol C Tables 4.2.6.8 and 6.1.1.4'
N N 0.0087 0.0042 'International Tables Vol C Tables 4.2.6.8 and 6.1.1.4'
O O 0.0151 0.0080 'International Tables Vol C Tables 4.2.6.8 and 6.1.1.4'
S S 0.1501 0.1578 'International Tables Vol C Tables 4.2.6.8 and 6.1.1.4'

loop_
_geom_angle_atom_site_label_1
_geom_angle_atom_site_label_2
_geom_angle_atom_site_label_3
_geom_angle
_geom_angle_site_symmetry_1
_geom_angle_site_symmetry_3
_geom_angle_publ_flag
S1 Fe1 Fe2 56.00(5) . . ?
S2 Fe1 Fe2 56.41(5) . . ?
S2 Fe1 S1 84.80(6) . . ?
C501 Fe1 Fe2 147.46(16) . . ?
C501 Fe1 S1 96.67(17) . . ?
C501 Fe1 S2 108.83(18) . . ?
C500 Fe1 Fe2 98.28(19) . . ?
C500 Fe1 S1 91.46(18) . . ?
C500 Fe1 S2 151.32(19) . . ?
C500 Fe1 C501 99.8(3) . . ?
C500 Fe1 C502 90.5(2) . . ?
C502 Fe1 Fe2 105.33(19) . . ?
C502 Fe1 S1 161.30(19) . . ?
C502 Fe1 S2 84.59(17) . . ?
C502 Fe1 C501 101.3(3) . . ?
S1 Fe2 Fe1 56.21(5) . . ?
S1 Fe2 S2 84.70(6) . . ?
S2 Fe2 Fe1 56.04(5) . . ?
C504 Fe2 Fe1 102.16(18) . . ?
C504 Fe2 S1 156.88(18) . . ?
C504 Fe2 S2 89.05(19) . . ?
C504 Fe2 C505 101.5(3) . . ?
C503 Fe2 Fe1 102.4(2) . . ?
C503 Fe2 S1 86.45(18) . . ?
C503 Fe2 S2 157.8(2) . . ?
C503 Fe2 C504 91.2(2) . . ?
C503 Fe2 C505 99.7(3) . . ?
C505 Fe2 Fe1 147.1(2) . . ?
C505 Fe2 S1 101.60(18) . . ?
C505 Fe2 S2 102.0(2) . . ?
Fe2 S1 Fe1 67.80(5) . . ?
C7 S1 Fe1 111.78(18) . . ?
C7 S1 Fe2 109.76(17) . . ?
Fe1 S2 Fe2 67.55(6) . . ?
C9 S2 Fe1 112.41(18) . . ?
C9 S2 Fe2 110.65(18) . . ?
C7 N100 C9 113.0(4) . . ?
C7 N100 C31 114.8(4) . . ?
C9 N100 C31 114.2(4) . . ?
C30 O1 C29 114.6(4) . . ?
C42 O4 C28 115.7(4) . . ?
C32 O5 C17A 112.7(13) . . ?
C32 O5 C17B 121.0(11) . . ?
C38 O6 C36 119.2(4) . . ?
S1 C7 H7A 108.7 . . ?
S1 C7 H7B 108.7 . . ?
N100 C7 S1 114.2(3) . . ?
N100 C7 H7A 108.7 . . ?
N100 C7 H7B 108.7 . . ?
H7A C7 H7B 107.6 . . ?
O604 C504 Fe2 177.5(5) . . ?
S2 C9 H9A 109.1 . . ?
S2 C9 H9B 109.1 . . ?
N100 C9 S2 112.3(4) . . ?
N100 C9 H9A 109.1 . . ?
N100 C9 H9B 109.1 . . ?
H9A C9 H9B 107.9 . . ?
C19 N2 C27 117.3(4) . . ?
O600 C501 Fe1 175.9(5) . . ?
O603 C503 Fe2 178.3(6) . . ?
C20 C15 C27 118.2(5) . . ?
C20 C15 C31 120.5(5) . . ?
C27 C15 C31 121.2(4) . . ?
C23 C16 C20 120.0(4) . . ?
C23 C16 C32 122.8(5) . . ?
C32 C16 C20 117.1(5) . . ?
C21 N1 C20 117.3(4) . . ?
N2 C19 C26 126.1(5) . . ?
N2 C19 C30 117.2(5) . . ?
C26 C19 C30 116.6(5) . . ?
C15 C20 C16 120.6(5) . . ?
N1 C20 C15 117.3(4) . . ?
N1 C20 C16 122.1(4) . . ?
N1 C21 C41 124.8(5) . . ?
N1 C21 C42 114.3(5) . . ?
C41 C21 C42 120.7(4) . . ?
H22A C22 H22B 109.5 . . ?
H22A C22 H22C 109.5 . . ?
H22B C22 H22C 109.5 . . ?
C39 C22 H22A 109.5 . . ?
C39 C22 H22B 109.5 . . ?
C39 C22 H22C 109.5 . . ?
C16 C23 H23 119.9 . . ?
C16 C23 C24 120.2(5) . . ?
C24 C23 H23 119.9 . . ?
C23 C24 C27 120.6(5) . . ?
C23 C24 C38 122.0(5) . . ?
C27 C24 C38 117.4(4) . . ?
C19 C26 H26 121.1 . . ?
C38 C26 C19 117.8(5) . . ?
C38 C26 H26 121.1 . . ?
N2 C27 C15 117.7(4) . . ?
N2 C27 C24 121.8(4) . . ?
C15 C27 C24 120.4(4) . . ?
O4 C28 H28A 109.5 . . ?
O4 C28 H28B 109.5 . . ?
O4 C28 H28C 109.5 . . ?
H28A C28 H28B 109.5 . . ?
H28A C28 H28C 109.5 . . ?
H28B C28 H28C 109.5 . . ?
O1 C29 H29A 109.5 . . ?
O1 C29 H29B 109.5 . . ?
O1 C29 H29C 109.5 . . ?
H29A C29 H29B 109.5 . . ?
H29A C29 H29C 109.5 . . ?
H29B C29 H29C 109.5 . . ?
O1 C30 C19 112.1(5) . . ?
O2 C30 O1 124.8(5) . . ?
O2 C30 C19 123.1(5) . . ?
N100 C31 C15 117.3(4) . . ?
N100 C31 H31A 108.0 . . ?
N100 C31 H31B 108.0 . . ?
C15 C31 H31A 108.0 . . ?
C15 C31 H31B 108.0 . . ?
H31A C31 H31B 107.2 . . ?
O5 C32 C16 114.9(5) . . ?
O5 C32 C41 125.4(5) . . ?
C41 C32 C16 119.7(5) . . ?
H34A C34 H34B 109.5 . . ?
H34A C34 H34C 109.5 . . ?
H34B C34 H34C 109.5 . . ?
C39 C34 H34A 109.5 . . ?
C39 C34 H34B 109.5 . . ?
C39 C34 H34C 109.5 . . ?
O602 C500 Fe1 177.2(5) . . ?
O6 C36 H36A 110.2 . . ?
O6 C36 H36B 110.2 . . ?
O6 C36 C39 107.6(4) . . ?
H36A C36 H36B 108.5 . . ?
C39 C36 H36A 110.2 . . ?
C39 C36 H36B 110.2 . . ?
O6 C38 C24 114.0(4) . . ?
O6 C38 C26 126.5(5) . . ?
C26 C38 C24 119.5(5) . . ?
C22 C39 C34 112.4(5) . . ?
C22 C39 C36 110.4(5) . . ?
C22 C39 H39 108.3 . . ?
C34 C39 H39 108.3 . . ?
C36 C39 C34 109.0(5) . . ?
C36 C39 H39 108.3 . . ?
O601 C502 Fe1 176.8(5) . . ?
C21 C41 H41 120.6 . . ?
C32 C41 C21 118.8(5) . . ?
C32 C41 H41 120.6 . . ?
O4 C42 C21 109.8(5) . . ?
O3 C42 O4 124.1(5) . . ?
O3 C42 C21 126.0(4) . . ?
O605 C505 Fe2 179.2(5) . . ?
O5 C17A H17A 110.9 . . ?
O5 C17A H17B 110.9 . . ?
H17A C17A H17B 108.9 . . ?
C20A C17A O5 104(2) . . ?
C20A C17A H17A 110.9 . . ?
C20A C17A H17B 110.9 . . ?
H20A C201 H20B 109.5 . . ?
H20A C201 H20C 109.5 . . ?
H20B C201 H20C 109.5 . . ?
C20A C201 H20A 109.5 . . ?
C20A C201 H20B 109.5 . . ?
C20A C201 H20C 109.5 . . ?
C17A C20A C201 107(2) . . ?
C17A C20A H20D 109.0 . . ?
C17A C20A C202 111.7(19) . . ?
C201 C20A H20D 109.0 . . ?
C202 C20A C201 111.2(18) . . ?
C202 C20A H20D 109.0 . . ?
C20A C202 H20E 109.5 . . ?
C20A C202 H20F 109.5 . . ?
C20A C202 H20G 109.5 . . ?
H20E C202 H20F 109.5 . . ?
H20E C202 H20G 109.5 . . ?
H20F C202 H20G 109.5 . . ?
O5 C17B H17C 109.3 . . ?
O5 C17B H17D 109.3 . . ?
O5 C17B C20B 111.7(16) . . ?
H17C C17B H17D 107.9 . . ?
C20B C17B H17C 109.3 . . ?
C20B C17B H17D 109.3 . . ?
H21A C212 H21B 109.5 . . ?
H21A C212 H21C 109.5 . . ?
H21B C212 H21C 109.5 . . ?
C20B C212 H21A 109.5 . . ?
C20B C212 H21B 109.5 . . ?
C20B C212 H21C 109.5 . . ?
H21D C211 H21E 109.5 . . ?
H21D C211 H21F 109.5 . . ?
H21E C211 H21F 109.5 . . ?
C20B C211 H21D 109.5 . . ?
C20B C211 H21E 109.5 . . ?
C20B C211 H21F 109.5 . . ?
C17B C20B H20H 109.3 . . ?
C212 C20B C17B 110.8(16) . . ?
C212 C20B C211 110(2) . . ?
C212 C20B H20H 109.3 . . ?
C211 C20B C17B 108(2) . . ?
C211 C20B H20H 109.3 . . ?

loop_
_geom_bond_atom_site_label_1
_geom_bond_atom_site_label_2
_geom_bond_distance
_geom_bond_site_symmetry_2
_geom_bond_publ_flag
Fe1 Fe2 2.5172(17) . ?
Fe1 S1 2.2595(15) . ?
Fe1 S2 2.2591(16) . ?
Fe1 C501 1.814(6) . ?
Fe1 C500 1.799(6) . ?
Fe1 C502 1.800(5) . ?
Fe2 S1 2.2539(16) . ?
Fe2 S2 2.2689(17) . ?
Fe2 C504 1.791(5) . ?
Fe2 C503 1.784(7) . ?
Fe2 C505 1.805(7) . ?
S1 C7 1.840(5) . ?
S2 C9 1.846(5) . ?
O604 C504 1.155(6) . ?
N100 C7 1.435(7) . ?
N100 C9 1.451(7) . ?
N100 C31 1.476(7) . ?
O1 C29 1.442(6) . ?
O1 C30 1.339(7) . ?
O600 C501 1.133(7) . ?
O4 C28 1.441(7) . ?
O4 C42 1.351(6) . ?
O2 C30 1.206(7) . ?
O5 C32 1.352(7) . ?
O5 C17A 1.53(3) . ?
O5 C17B 1.41(3) . ?
O6 C36 1.441(7) . ?
O6 C38 1.345(7) . ?
O3 C42 1.197(7) . ?
O601 C502 1.135(6) . ?
C7 H7A 0.9900 . ?
C7 H7B 0.9900 . ?
C9 H9A 0.9900 . ?
C9 H9B 0.9900 . ?
N2 C19 1.299(7) . ?
N2 C27 1.382(6) . ?
O603 C503 1.152(8) . ?
O602 C500 1.134(7) . ?
C15 C20 1.413(7) . ?
C15 C27 1.415(8) . ?
C15 C31 1.513(8) . ?
C16 C20 1.440(8) . ?
C16 C23 1.388(8) . ?
C16 C32 1.435(7) . ?
N1 C20 1.377(7) . ?
N1 C21 1.326(6) . ?
C19 C26 1.417(8) . ?
C19 C30 1.519(8) . ?
C21 C41 1.415(8) . ?
C21 C42 1.506(8) . ?
C22 H22A 0.9800 . ?
C22 H22B 0.9800 . ?
C22 H22C 0.9800 . ?
C22 C39 1.515(9) . ?
C23 H23 0.9500 . ?
C23 C24 1.389(7) . ?
C24 C27 1.431(8) . ?
C24 C38 1.440(8) . ?
C26 H26 0.9500 . ?
C26 C38 1.364(8) . ?
C28 H28A 0.9800 . ?
C28 H28B 0.9800 . ?
C28 H28C 0.9800 . ?
C29 H29A 0.9800 . ?
C29 H29B 0.9800 . ?
C29 H29C 0.9800 . ?
C31 H31A 0.9900 . ?
C31 H31B 0.9900 . ?
C32 C41 1.356(8) . ?
C34 H34A 0.9800 . ?
C34 H34B 0.9800 . ?
C34 H34C 0.9800 . ?
C34 C39 1.522(9) . ?
C36 H36A 0.9900 . ?
C36 H36B 0.9900 . ?
C36 C39 1.516(8) . ?
C39 H39 1.0000 . ?
C41 H41 0.9500 . ?
O605 C505 1.145(7) . ?
C17A H17A 0.9900 . ?
C17A H17B 0.9900 . ?
C17A C20A 1.52(4) . ?
C201 H20A 0.9800 . ?
C201 H20B 0.9800 . ?
C201 H20C 0.9800 . ?
C201 C20A 1.55(3) . ?
C20A H20D 1.0000 . ?
C20A C202 1.55(2) . ?
C202 H20E 0.9800 . ?
C202 H20F 0.9800 . ?
C202 H20G 0.9800 . ?
C17B H17C 0.9900 . ?
C17B H17D 0.9900 . ?
C17B C20B 1.55(3) . ?
C212 H21A 0.9800 . ?
C212 H21B 0.9800 . ?
C212 H21C 0.9800 . ?
C212 C20B 1.479(19) . ?
C211 H21D 0.9800 . ?
C211 H21E 0.9800 . ?
C211 H21F 0.9800 . ?
C211 C20B 1.54(3) . ?
C20B H20H 1.0000 . ?

loop_
_geom_torsion_atom_site_label_1
_geom_torsion_atom_site_label_2
_geom_torsion_atom_site_label_3
_geom_torsion_atom_site_label_4
_geom_torsion
_geom_torsion_site_symmetry_1
_geom_torsion_site_symmetry_2
_geom_torsion_site_symmetry_3
_geom_torsion_site_symmetry_4
_geom_torsion_publ_flag
Fe1 S1 C7 N100 -67.8(4) . . . . ?
Fe1 S2 C9 N100 68.3(4) . . . . ?
Fe2 S1 C7 N100 5.4(4) . . . . ?
Fe2 S2 C9 N100 -5.1(4) . . . . ?
O5 C32 C41 C21 -177.2(5) . . . . ?
O5 C17A C20A C201 -174(2) . . . . ?
O5 C17A C20A C202 -52(3) . . . . ?
O5 C17B C20B C212 51(2) . . . . ?
O5 C17B C20B C211 171(2) . . . . ?
O6 C36 C39 C22 64.6(6) . . . . ?
O6 C36 C39 C34 -171.4(5) . . . . ?
C7 N100 C9 S2 -71.8(5) . . . . ?
C7 N100 C31 C15 -66.3(6) . . . . ?
C9 N100 C7 S1 72.4(5) . . . . ?
C9 N100 C31 C15 66.6(6) . . . . ?
N2 C19 C26 C38 -0.4(8) . . . . ?
N2 C19 C30 O1 1.9(6) . . . . ?
N2 C19 C30 O2 -179.2(5) . . . . ?
C16 C23 C24 C27 0.7(7) . . . . ?
C16 C23 C24 C38 -177.0(4) . . . . ?
C16 C32 C41 C21 1.4(7) . . . . ?
N1 C21 C41 C32 -0.4(8) . . . . ?
N1 C21 C42 O4 168.1(4) . . . . ?
N1 C21 C42 O3 -11.7(7) . . . . ?
C19 N2 C27 C15 -179.4(4) . . . . ?
C19 N2 C27 C24 -1.7(6) . . . . ?
C19 C26 C38 O6 177.9(5) . . . . ?
C19 C26 C38 C24 -1.6(7) . . . . ?
C20 C15 C27 N2 178.3(4) . . . . ?
C20 C15 C27 C24 0.5(7) . . . . ?
C20 C15 C31 N100 92.6(6) . . . . ?
C20 C16 C23 C24 -1.1(7) . . . . ?
C20 C16 C32 O5 177.4(4) . . . . ?
C20 C16 C32 C41 -1.4(7) . . . . ?
C20 N1 C21 C41 -0.7(7) . . . . ?
C20 N1 C21 C42 -177.4(4) . . . . ?
C21 N1 C20 C15 178.2(4) . . . . ?
C21 N1 C20 C16 0.7(6) . . . . ?
C23 C16 C20 C15 1.2(7) . . . . ?
C23 C16 C20 N1 178.6(4) . . . . ?
C23 C16 C32 O5 -0.8(7) . . . . ?
C23 C16 C32 C41 -179.6(5) . . . . ?
C23 C24 C27 N2 -178.1(4) . . . . ?
C23 C24 C27 C15 -0.4(7) . . . . ?
C23 C24 C38 O6 0.1(7) . . . . ?
C23 C24 C38 C26 179.7(5) . . . . ?
C26 C19 C30 O1 178.9(4) . . . . ?
C26 C19 C30 O2 -2.2(7) . . . . ?
C27 N2 C19 C26 2.1(7) . . . . ?
C27 N2 C19 C30 178.7(4) . . . . ?
C27 C15 C20 C16 -0.9(7) . . . . ?
C27 C15 C20 N1 -178.4(4) . . . . ?
C27 C15 C31 N100 -90.2(6) . . . . ?
C27 C24 C38 O6 -177.7(4) . . . . ?
C27 C24 C38 C26 1.9(7) . . . . ?
C28 O4 C42 O3 6.7(7) . . . . ?
C28 O4 C42 C21 -173.1(4) . . . . ?
C29 O1 C30 O2 2.3(7) . . . . ?
C29 O1 C30 C19 -178.8(4) . . . . ?
C30 C19 C26 C38 -177.1(4) . . . . ?
C31 N100 C7 S1 -154.2(4) . . . . ?
C31 N100 C9 S2 154.5(4) . . . . ?
C31 C15 C20 C16 176.4(4) . . . . ?
C31 C15 C20 N1 -1.2(6) . . . . ?
C31 C15 C27 N2 1.0(6) . . . . ?
C31 C15 C27 C24 -176.7(4) . . . . ?
C32 O5 C17A C20A -179.6(14) . . . . ?
C32 O5 C17B C20B 165.0(13) . . . . ?
C32 C16 C20 C15 -177.1(4) . . . . ?
C32 C16 C20 N1 0.3(7) . . . . ?
C32 C16 C23 C24 177.1(4) . . . . ?
C36 O6 C38 C24 175.5(4) . . . . ?
C36 O6 C38 C26 -4.1(7) . . . . ?
C38 O6 C36 C39 -168.6(4) . . . . ?
C38 C24 C27 N2 -0.3(7) . . . . ?
C38 C24 C27 C15 177.4(4) . . . . ?
C41 C21 C42 O4 -8.8(6) . . . . ?
C41 C21 C42 O3 171.4(5) . . . . ?
C42 C21 C41 C32 176.2(4) . . . . ?
C17A O5 C32 C16 179.2(16) . . . . ?
C17A O5 C32 C41 -2.1(17) . . . . ?
C17B O5 C32 C16 -171.7(14) . . . . ?
C17B O5 C32 C41 7.0(15) . . . . ?
